data_7011906
loop_
_publ_author_name
'Danopoulos, Andreas A.'
'Winston, Scott'
'Hursthouse, Michael B.'

_publ_section_title
;
 C???H activation with N-heterocyclic carbene complexes of iridium and
 rhodium
;
_journal_issue 16
_journal_name_full 'Journal of the Chemical Society, Dalton Transactions'
_journal_page_first 3090
_journal_paper_doi 10.1039/b205617h
_journal_year 2002
_chemical_formula_moiety 'C31 H43 Cl N3 Rh Si'
_chemical_formula_sum 'C31 H43 Cl N3 Rh Si'
_chemical_formula_weight 624.13
_chemical_name_common 02sw031
_chemical_name_systematic
;
?
;
_space_group_IT_number 14
_symmetry_cell_setting monoclinic
_symmetry_space_group_name_Hall '-P 2yn'
_symmetry_space_group_name_H-M 'P 1 21/n 1'
_atom_sites_solution_hydrogens geom
_atom_sites_solution_primary direct
_atom_sites_solution_secondary difmap
_audit_creation_method SHELXL-97
_cell_angle_alpha 90.00
_cell_angle_beta 98.8830(10)
_cell_angle_gamma 90.00
_cell_formula_units_Z 4
_cell_length_a 10.3072(4)
_cell_length_b 21.6566(8)
_cell_length_c 14.1863(6)
_cell_measurement_reflns_used 13832
_cell_measurement_temperature 150(2)
_cell_measurement_theta_max 25.35
_cell_measurement_theta_min 2.91
_cell_volume 3128.7(2)
_computing_cell_refinement 'Scalepack (Otwinowski & Minor 1997)'
_computing_data_collection 'Collect (Nonius BV, 1997-2000)'
_computing_data_reduction 'Denzo a. Scalepack (Otwinowski & Minor'
_computing_molecular_graphics 'ORTEP-3 (Farrugia, 1997)'
_computing_publication_material 'PLATON (Spek, 1990)'
_computing_structure_refinement 'SHELXL-97 (Sheldrick, 1997)'
_computing_structure_solution 'SHELXS-97 (Sheldrick, 1990)'
_diffrn_ambient_temperature 150(2)
_diffrn_measured_fraction_theta_full 0.987
_diffrn_measured_fraction_theta_max 0.987
_diffrn_measurement_device_type 'Nonius Kappa CCD Area Detector'
_diffrn_measurement_method 'Phi and Omega scans to fill Ewald Sphere'
_diffrn_radiation_monochromator graphite
_diffrn_radiation_source 'Nonius FR591 rotating anode'
_diffrn_radiation_type MoK\a
_diffrn_radiation_wavelength 0.71073
_diffrn_reflns_av_R_equivalents 0.1071
_diffrn_reflns_av_sigmaI/netI 0.1039
_diffrn_reflns_limit_h_max 11
_diffrn_reflns_limit_h_min -12
_diffrn_reflns_limit_k_max 26
_diffrn_reflns_limit_k_min -25
_diffrn_reflns_limit_l_max 14
_diffrn_reflns_limit_l_min -17
_diffrn_reflns_number 16713
_diffrn_reflns_theta_full 25.34
_diffrn_reflns_theta_max 25.34
_diffrn_reflns_theta_min 2.96
_exptl_absorpt_coefficient_mu 0.693
_exptl_absorpt_correction_T_max 0.9795
_exptl_absorpt_correction_T_min 0.9339
_exptl_absorpt_correction_type multi-scan
_exptl_absorpt_process_details Sortav
_exptl_crystal_colour Yellow
_exptl_crystal_density_diffrn 1.325
_exptl_crystal_density_method 'not measured'
_exptl_crystal_description Plate
_exptl_crystal_F_000 1304
_exptl_crystal_size_max 0.10
_exptl_crystal_size_mid 0.08
_exptl_crystal_size_min 0.03
_refine_diff_density_max 0.641
_refine_diff_density_min -0.781
_refine_diff_density_rms 0.093
_refine_ls_extinction_method none
_refine_ls_goodness_of_fit_ref 1.013
_refine_ls_hydrogen_treatment mixed
_refine_ls_matrix_type full
_refine_ls_number_parameters 346
_refine_ls_number_reflns 5658
_refine_ls_number_restraints 0
_refine_ls_restrained_S_all 1.013
_refine_ls_R_factor_all 0.0845
_refine_ls_R_factor_gt 0.0503
_refine_ls_shift/su_max 0.001
_refine_ls_shift/su_mean 0.000
_refine_ls_structure_factor_coef Fsqd
_refine_ls_weighting_details 'calc w=1/[\s^2^(Fo^2^)+(0.0267P)^2^+1.0338P] where P=(Fo^2^+2Fc^2^)/3'
_refine_ls_weighting_scheme calc
_refine_ls_wR_factor_gt 0.0951
_refine_ls_wR_factor_ref 0.1066
_reflns_number_gt 4032
_reflns_number_total 5658
_reflns_threshold_expression >2sigma(I)
_cod_data_source_file b205617h.txt
_cod_data_source_block compound1
_cod_depositor_comments
;
The following automatic conversions were performed:
'_symmetry_cell_setting' value 'Monoclinic' changed to 'monoclinic'
according to '/home/saulius/struct/CIF-dictionaries/cif_core.dic'
dictionary named 'cif_core.dic' version 2.4.1 from 2010-06-29.

Automatic conversion script
Id: cif_fix_enum 1527 2010-12-29 10:47:43Z saulius 
;
_cod_original_sg_symbol_H-M P2(1)/n
_cod_database_code 7011906

loop_
_symmetry_equiv_pos_as_xyz
'x, y, z'
'-x+1/2, y+1/2, -z+1/2'
'-x, -y, -z'
'x-1/2, -y-1/2, z-1/2'

loop_
_atom_site_label
_atom_site_type_symbol
_atom_site_fract_x
_atom_site_fract_y
_atom_site_fract_z
_atom_site_U_iso_or_equiv
_atom_site_adp_type
_atom_site_occupancy
_atom_site_symmetry_multiplicity
_atom_site_calc_flag
_atom_site_refinement_flags
_atom_site_disorder_assembly
_atom_site_disorder_group
C1 C 0.1506(4) 0.14386(19) 0.2704(3) 0.0253(10) Uani 1 1 d . . .
C2 C 0.0712(4) 0.1641(2) 0.4094(3) 0.0388(12) Uani 1 1 d . . .
H2 H 0.0528 0.1600 0.4727 0.047 Uiso 1 1 calc R . .
C3 C 0.0310(4) 0.2089(2) 0.3477(3) 0.0393(12) Uani 1 1 d . . .
H3 H -0.0208 0.2434 0.3599 0.047 Uiso 1 1 calc R . .
C4 C 0.2086(4) 0.07089(19) 0.4094(3) 0.0262(10) Uani 1 1 d . . .
C5 C 0.2665(4) 0.0256(2) 0.3597(4) 0.0313(11) Uani 1 1 d . . .
C6 C 0.3264(5) -0.0227(2) 0.4148(4) 0.0369(12) Uani 1 1 d . . .
C7 C 0.3260(4) -0.0249(2) 0.5113(4) 0.0327(11) Uani 1 1 d . . .
C8 C 0.2637(4) 0.0215(2) 0.5549(3) 0.0278(10) Uani 1 1 d . . .
C9 C 0.0519(4) 0.23626(19) 0.1799(3) 0.0255(10) Uani 1 1 d . . .
C10 C 0.1515(4) 0.2754(2) 0.1602(4) 0.0341(12) Uani 1 1 d . . .
C11 C 0.1264(5) 0.3102(2) 0.0771(4) 0.0450(14) Uani 1 1 d . . .
H11 H 0.1941 0.3356 0.0597 0.054 Uiso 1 1 calc R . .
C12 C 0.0080(6) 0.3089(2) 0.0203(4) 0.0510(15) Uani 1 1 d . . .
H12 H -0.0062 0.3332 -0.0362 0.061 Uiso 1 1 calc R . .
C13 C -0.0907(5) 0.2729(2) 0.0436(4) 0.0464(14) Uani 1 1 d . . .
H13 H -0.1737 0.2734 0.0038 0.056 Uiso 1 1 calc R . .
C14 C -0.0730(4) 0.23534(19) 0.1246(3) 0.0303(11) Uani 1 1 d . . .
C15 C 0.2781(4) 0.2837(2) 0.2293(5) 0.0548(17) Uani 1 1 d . . .
H15 H 0.2938 0.2450 0.2680 0.066 Uiso 1 1 calc R . .
C16 C 0.2599(6) 0.3366(3) 0.2972(5) 0.086(2) Uani 1 1 d . . .
H16A H 0.3412 0.3425 0.3422 0.130 Uiso 1 1 calc R . .
H16B H 0.1881 0.3266 0.3325 0.130 Uiso 1 1 calc R . .
H16C H 0.2388 0.3746 0.2605 0.130 Uiso 1 1 calc R . .
C17 C 0.3968(5) 0.2948(3) 0.1818(6) 0.096(3) Uani 1 1 d . . .
H17A H 0.4744 0.2999 0.2306 0.143 Uiso 1 1 calc R . .
H17B H 0.3835 0.3323 0.1428 0.143 Uiso 1 1 calc R . .
H17C H 0.4097 0.2595 0.1410 0.143 Uiso 1 1 calc R . .
C18 C -0.1846(4) 0.1979(2) 0.1521(4) 0.0429(14) Uani 1 1 d . . .
H18 H -0.1468 0.1666 0.2004 0.052 Uiso 1 1 calc R . .
C19 C -0.2632(4) 0.1633(2) 0.0666(4) 0.0603(18) Uani 1 1 d . . .
H19A H -0.3344 0.1398 0.0882 0.090 Uiso 1 1 calc R . .
H19B H -0.2048 0.1349 0.0394 0.090 Uiso 1 1 calc R . .
H19C H -0.3004 0.1931 0.0179 0.090 Uiso 1 1 calc R . .
C20 C -0.2762(4) 0.2400(3) 0.1984(5) 0.0587(17) Uani 1 1 d . . .
H20A H -0.3488 0.2156 0.2161 0.088 Uiso 1 1 calc R . .
H20B H -0.3114 0.2723 0.1531 0.088 Uiso 1 1 calc R . .
H20C H -0.2271 0.2592 0.2556 0.088 Uiso 1 1 calc R . .
C21 C 0.1097(5) 0.0747(2) 0.6998(4) 0.0465(14) Uani 1 1 d . . .
H21A H 0.1010 0.0772 0.7675 0.070 Uiso 1 1 calc R . .
H21B H 0.0293 0.0571 0.6639 0.070 Uiso 1 1 calc R . .
H21C H 0.1238 0.1161 0.6756 0.070 Uiso 1 1 calc R . .
C22 C 0.2211(5) -0.0542(2) 0.7281(4) 0.0509(14) Uani 1 1 d . . .
H22A H 0.2956 -0.0809 0.7206 0.076 Uiso 1 1 calc R . .
H22B H 0.1409 -0.0709 0.6906 0.076 Uiso 1 1 calc R . .
H22C H 0.2107 -0.0525 0.7955 0.076 Uiso 1 1 calc R . .
C23 C 0.4088(4) 0.0562(3) 0.7508(4) 0.0511(14) Uani 1 1 d . . .
H23A H 0.4813 0.0288 0.7415 0.077 Uiso 1 1 calc R . .
H23B H 0.4032 0.0591 0.8190 0.077 Uiso 1 1 calc R . .
H23C H 0.4245 0.0974 0.7262 0.077 Uiso 1 1 calc R . .
C31 C 0.3551(4) 0.1247(2) 0.0468(3) 0.0366(12) Uani 1 1 d . . .
H31 H 0.4098 0.1550 0.0813 0.044 Uiso 1 1 calc R . .
C32 C 0.3762(4) 0.0645(2) 0.0754(3) 0.0316(11) Uani 1 1 d . . .
H32 H 0.4423 0.0568 0.1286 0.038 Uiso 1 1 calc R . .
C33 C 0.3025(5) 0.0100(2) 0.0286(4) 0.0433(13) Uani 1 1 d . . .
H33A H 0.3621 -0.0260 0.0323 0.052 Uiso 1 1 calc R . .
H33B H 0.2731 0.0194 -0.0396 0.052 Uiso 1 1 calc R . .
C34 C 0.1828(4) -0.0065(2) 0.0756(4) 0.0358(12) Uani 1 1 d . . .
H34A H 0.1183 -0.0286 0.0286 0.043 Uiso 1 1 calc R . .
H34B H 0.2109 -0.0350 0.1294 0.043 Uiso 1 1 calc R . .
C35 C 0.1165(4) 0.0485(2) 0.1122(3) 0.0291(11) Uani 1 1 d . . .
H35 H 0.0905 0.0445 0.1733 0.035 Uiso 1 1 calc R . .
C36 C 0.0896(4) 0.1044(2) 0.0656(3) 0.0340(11) Uani 1 1 d . . .
H36 H 0.0500 0.1359 0.0981 0.041 Uiso 1 1 calc R . .
C37 C 0.1188(5) 0.1187(2) -0.0333(3) 0.0423(13) Uani 1 1 d . . .
H37A H 0.0508 0.1473 -0.0652 0.051 Uiso 1 1 calc R . .
H37B H 0.1131 0.0801 -0.0710 0.051 Uiso 1 1 calc R . .
C38 C 0.2541(5) 0.1477(2) -0.0337(4) 0.0474(13) Uani 1 1 d . . .
H38A H 0.2840 0.1383 -0.0952 0.057 Uiso 1 1 calc R . .
H38B H 0.2467 0.1931 -0.0288 0.057 Uiso 1 1 calc R . .
N1 N 0.0766(3) 0.19701(16) 0.2637(2) 0.0271(9) Uani 1 1 d . . .
N2 N 0.1459(3) 0.12429(15) 0.3620(2) 0.0260(9) Uani 1 1 d . . .
N3 N 0.2063(3) 0.06972(16) 0.5022(3) 0.0281(9) Uani 1 1 d . . .
Si1 Si 0.25145(12) 0.02479(6) 0.68536(9) 0.0319(3) Uani 1 1 d . . .
Rh1 Rh 0.25844(3) 0.113091(15) 0.17174(2) 0.02329(12) Uani 1 1 d . . .
Cl1 Cl 0.45403(10) 0.14005(5) 0.27482(9) 0.0361(3) Uani 1 1 d . . .
H5 H 0.263(4) 0.0262(19) 0.291(3) 0.032(12) Uiso 1 1 d . . .
H6 H 0.360(4) -0.053(2) 0.388(4) 0.048(16) Uiso 1 1 d . . .
H7 H 0.365(4) -0.059(2) 0.552(3) 0.041(13) Uiso 1 1 d . . .

loop_
_atom_site_aniso_label
_atom_site_aniso_U_11
_atom_site_aniso_U_22
_atom_site_aniso_U_33
_atom_site_aniso_U_23
_atom_site_aniso_U_13
_atom_site_aniso_U_12
C1 0.028(2) 0.024(3) 0.023(3) -0.005(2) 0.0004(19) -0.0023(19)
C2 0.053(3) 0.046(3) 0.018(3) 0.002(2) 0.009(2) 0.023(2)
C3 0.051(3) 0.040(3) 0.027(3) 0.001(2) 0.006(2) 0.023(2)
C4 0.030(2) 0.028(3) 0.021(3) 0.000(2) 0.0024(19) 0.0016(19)
C5 0.039(2) 0.034(3) 0.022(3) -0.001(2) 0.007(2) 0.003(2)
C6 0.051(3) 0.029(3) 0.033(3) -0.002(3) 0.015(2) 0.006(2)
C7 0.041(3) 0.029(3) 0.028(3) 0.008(2) 0.004(2) 0.006(2)
C8 0.029(2) 0.026(3) 0.028(3) 0.002(2) 0.004(2) 0.002(2)
C9 0.031(2) 0.022(2) 0.023(3) -0.001(2) 0.0019(19) -0.0001(19)
C10 0.035(2) 0.021(3) 0.048(4) -0.007(2) 0.012(2) -0.003(2)
C11 0.057(3) 0.028(3) 0.054(4) 0.002(3) 0.023(3) -0.011(2)
C12 0.084(4) 0.035(3) 0.033(3) 0.014(3) 0.003(3) -0.013(3)
C13 0.060(3) 0.037(3) 0.032(3) 0.007(3) -0.023(3) -0.006(3)
C14 0.034(2) 0.025(3) 0.029(3) 0.004(2) -0.003(2) -0.001(2)
C15 0.032(3) 0.027(3) 0.100(5) -0.005(3) -0.006(3) -0.003(2)
C16 0.074(4) 0.062(4) 0.104(6) -0.036(4) -0.046(4) 0.007(3)
C17 0.037(3) 0.050(4) 0.203(10) 0.015(5) 0.029(4) -0.009(3)
C18 0.028(2) 0.038(3) 0.061(4) 0.014(3) 0.003(2) 0.000(2)
C19 0.035(3) 0.046(3) 0.090(5) 0.010(3) -0.020(3) -0.014(2)
C20 0.034(3) 0.057(4) 0.086(5) 0.015(3) 0.014(3) 0.009(3)
C21 0.059(3) 0.056(4) 0.026(3) 0.003(3) 0.010(2) 0.017(3)
C22 0.068(3) 0.044(3) 0.044(4) 0.008(3) 0.018(3) 0.013(3)
C23 0.049(3) 0.073(4) 0.034(3) -0.006(3) 0.014(2) 0.001(3)
C31 0.042(3) 0.044(3) 0.027(3) -0.002(2) 0.016(2) -0.008(2)
C32 0.031(2) 0.040(3) 0.025(3) -0.008(2) 0.008(2) -0.002(2)
C33 0.051(3) 0.038(3) 0.042(3) -0.003(3) 0.010(3) 0.008(2)
C34 0.047(3) 0.026(3) 0.033(3) -0.006(2) 0.002(2) -0.006(2)
C35 0.033(2) 0.037(3) 0.016(3) -0.002(2) 0.0022(19) -0.004(2)
C36 0.030(2) 0.043(3) 0.027(3) -0.015(2) -0.003(2) -0.006(2)
C37 0.050(3) 0.047(3) 0.027(3) -0.002(3) -0.005(2) 0.007(2)
C38 0.066(3) 0.050(3) 0.027(3) 0.007(3) 0.009(3) 0.005(3)
N1 0.0356(19) 0.032(2) 0.013(2) -0.0009(17) 0.0031(16) 0.0086(17)
N2 0.0322(18) 0.031(2) 0.014(2) 0.0000(17) 0.0017(15) 0.0083(16)
N3 0.0324(19) 0.031(2) 0.020(2) -0.0016(18) 0.0018(16) 0.0030(16)
Si1 0.0417(7) 0.0310(7) 0.0242(8) 0.0044(6) 0.0087(6) 0.0092(6)
Rh1 0.02438(17) 0.0262(2) 0.0188(2) -0.00181(16) 0.00175(13) -0.00110(15)
Cl1 0.0295(6) 0.0413(7) 0.0345(7) -0.0062(6) -0.0046(5) -0.0018(5)

loop_
_atom_type_symbol
_atom_type_description
_atom_type_scat_dispersion_real
_atom_type_scat_dispersion_imag
_atom_type_scat_source
C C 0.0033 0.0016 'International Tables Vol C Tables 4.2.6.8 and 6.1.1.4'
H H 0.0000 0.0000 'International Tables Vol C Tables 4.2.6.8 and 6.1.1.4'
N N 0.0061 0.0033 'International Tables Vol C Tables 4.2.6.8 and 6.1.1.4'
Si Si 0.0817 0.0704 'International Tables Vol C Tables 4.2.6.8 and 6.1.1.4'
Rh Rh -1.1178 0.9187 'International Tables Vol C Tables 4.2.6.8 and 6.1.1.4'
Cl Cl 0.1484 0.1585 'International Tables Vol C Tables 4.2.6.8 and 6.1.1.4'

loop_
_geom_angle_atom_site_label_1
_geom_angle_atom_site_label_2
_geom_angle_atom_site_label_3
_geom_angle
_geom_angle_site_symmetry_1
_geom_angle_site_symmetry_3
_geom_angle_publ_flag
N1 C1 N2 102.9(3) . . ?
N1 C1 Rh1 125.7(3) . . ?
N2 C1 Rh1 130.8(3) . . ?
C3 C2 N2 105.8(4) . . ?
C2 C3 N1 108.8(4) . . ?
N3 C4 C5 124.4(4) . . ?
N3 C4 N2 113.9(4) . . ?
C5 C4 N2 121.7(4) . . ?
C6 C5 C4 115.5(5) . . ?
C7 C6 C5 121.2(5) . . ?
C6 C7 C8 119.5(4) . . ?
N3 C8 C7 120.1(4) . . ?
N3 C8 Si1 115.0(3) . . ?
C7 C8 Si1 124.9(3) . . ?
C10 C9 C14 122.6(4) . . ?
C10 C9 N1 118.6(4) . . ?
C14 C9 N1 118.7(4) . . ?
C11 C10 C9 117.0(4) . . ?
C11 C10 C15 120.8(4) . . ?
C9 C10 C15 122.0(5) . . ?
C12 C11 C10 121.7(4) . . ?
C11 C12 C13 120.3(5) . . ?
C12 C13 C14 121.7(4) . . ?
C13 C14 C9 116.4(4) . . ?
C13 C14 C18 121.2(4) . . ?
C9 C14 C18 122.4(4) . . ?
C17 C15 C10 114.1(5) . . ?
C17 C15 C16 110.5(5) . . ?
C10 C15 C16 108.6(4) . . ?
C14 C18 C20 109.6(4) . . ?
C14 C18 C19 112.8(4) . . ?
C20 C18 C19 110.0(4) . . ?
C32 C31 C38 126.7(4) . . ?
C32 C31 Rh1 73.8(3) . . ?
C38 C31 Rh1 107.8(3) . . ?
C31 C32 C33 124.7(4) . . ?
C31 C32 Rh1 69.9(3) . . ?
C33 C32 Rh1 110.8(3) . . ?
C32 C33 C34 112.2(4) . . ?
C35 C34 C33 113.9(4) . . ?
C36 C35 C34 126.5(4) . . ?
C36 C35 Rh1 71.7(2) . . ?
C34 C35 Rh1 109.9(3) . . ?
C35 C36 C37 124.6(4) . . ?
C35 C36 Rh1 70.0(2) . . ?
C37 C36 Rh1 112.4(3) . . ?
C36 C37 C38 113.6(4) . . ?
C31 C38 C37 112.6(4) . . ?
C3 N1 C1 111.0(4) . . ?
C3 N1 C9 124.2(4) . . ?
C1 N1 C9 124.8(4) . . ?
C1 N2 C2 111.6(3) . . ?
C1 N2 C4 127.6(3) . . ?
C2 N2 C4 120.8(4) . . ?
C4 N3 C8 119.2(4) . . ?
C21 Si1 C22 109.0(2) . . ?
C21 Si1 C23 111.8(2) . . ?
C22 Si1 C23 110.5(2) . . ?
C21 Si1 C8 107.8(2) . . ?
C22 Si1 C8 109.1(2) . . ?
C23 Si1 C8 108.6(2) . . ?
C1 Rh1 C35 94.27(16) . . ?
C1 Rh1 C36 92.38(17) . . ?
C35 Rh1 C36 38.24(16) . . ?
C1 Rh1 C31 153.05(18) . . ?
C35 Rh1 C31 97.29(18) . . ?
C36 Rh1 C31 82.03(17) . . ?
C1 Rh1 C32 170.64(18) . . ?
C35 Rh1 C32 81.40(16) . . ?
C36 Rh1 C32 89.31(17) . . ?
C31 Rh1 C32 36.30(16) . . ?
C1 Rh1 Cl1 89.89(11) . . ?
C35 Rh1 Cl1 151.95(12) . . ?
C36 Rh1 Cl1 169.26(13) . . ?
C31 Rh1 Cl1 91.22(13) . . ?
C32 Rh1 Cl1 90.15(11) . . ?

loop_
_geom_bond_atom_site_label_1
_geom_bond_atom_site_label_2
_geom_bond_distance
_geom_bond_site_symmetry_2
_geom_bond_publ_flag
C1 N1 1.376(5) . ?
C1 N2 1.376(5) . ?
C1 Rh1 2.029(4) . ?
C2 C3 1.329(6) . ?
C2 N2 1.395(5) . ?
C3 N1 1.371(6) . ?
C4 N3 1.320(5) . ?
C4 C5 1.395(6) . ?
C4 N2 1.439(5) . ?
C5 C6 1.392(7) . ?
C6 C7 1.370(7) . ?
C7 C8 1.388(6) . ?
C8 N3 1.364(5) . ?
C8 Si1 1.876(5) . ?
C9 C10 1.392(6) . ?
C9 C14 1.401(5) . ?
C9 N1 1.452(5) . ?
C10 C11 1.390(7) . ?
C10 C15 1.516(6) . ?
C11 C12 1.355(7) . ?
C12 C13 1.363(7) . ?
C13 C14 1.397(6) . ?
C14 C18 1.506(6) . ?
C15 C17 1.505(8) . ?
C15 C16 1.528(8) . ?
C18 C20 1.533(7) . ?
C18 C19 1.546(7) . ?
C21 Si1 1.854(5) . ?
C22 Si1 1.857(5) . ?
C23 Si1 1.869(5) . ?
C31 C32 1.373(6) . ?
C31 C38 1.506(6) . ?
C31 Rh1 2.178(4) . ?
C32 C33 1.502(6) . ?
C32 Rh1 2.227(4) . ?
C33 C34 1.532(6) . ?
C34 C35 1.504(6) . ?
C35 C36 1.386(6) . ?
C35 Rh1 2.104(4) . ?
C36 C37 1.513(7) . ?
C36 Rh1 2.126(4) . ?
C37 C38 1.530(6) . ?
Rh1 Cl1 2.3734(10) . ?
